data_1521406
loop_
_publ_author_name
'Kirschbaum, K.'
'Martin, A.'
'Parrish, D.A.'
'Pinkerton, A.A.'

_publ_section_title
;
 Cooperative Jahn-Teller induced phase transition of Tb V O4:
 singlecrystal structure analyses of the tetragonal high
 temperaturephaseand the twinned orthorhombic phase below 33 K
;
_journal_name_full 'Journal of Physics: Condensed Matter'
_journal_page_first 4483
_journal_page_last 4490
_journal_volume 11
_journal_year 1999
_chemical_formula_sum 'O4 Tb V'
_chemical_name_systematic 'Tb (V O4)'
_space_group_IT_number 70
_symmetry_space_group_name_Hall '-F 2uv 2vw'
_symmetry_space_group_name_H-M 'F d d d :2'
_cell_angle_alpha 90
_cell_angle_beta 90
_cell_angle_gamma 90
_cell_formula_units_Z 8
_cell_length_a 10.239
_cell_length_b 10.029
_cell_length_c 6.3154
_cell_volume 648.509
_citation_journal_id_ASTM JCOMEL
_cod_data_source_file Kirschbaum_JCOMEL_1999_95.cif
_cod_data_source_block O4Tb1V1
_cod_original_cell_volume 648.5091
_cod_original_formula_sum 'O4 Tb1 V1'
_cod_database_code 1521406

loop_
_symmetry_equiv_pos_as_xyz
x,y,z
-x+1/4,-y+1/4,z
x,-y+1/4,-z+1/4
-x+1/4,y,-z+1/4
-x,-y,-z
x-1/4,y-1/4,-z
-x,y-1/4,z-1/4
x-1/4,-y,z-1/4
x,y+1/2,z+1/2
-x+1/4,-y+3/4,z+1/2
x,-y+3/4,-z+3/4
-x+1/4,y+1/2,-z+3/4
-x,-y+1/2,-z+1/2
x-1/4,y+1/4,-z+1/2
-x,y+1/4,z+1/4
x-1/4,-y+1/2,z+1/4
x+1/2,y,z+1/2
-x+3/4,-y+1/4,z+1/2
x+1/2,-y+1/4,-z+3/4
-x+3/4,y,-z+3/4
-x+1/2,-y,-z+1/2
x+1/4,y-1/4,-z+1/2
-x+1/2,y-1/4,z+1/4
x+1/4,-y,z+1/4
x+1/2,y+1/2,z
-x+3/4,-y+3/4,z
x+1/2,-y+3/4,-z+1/4
-x+3/4,y+1/2,-z+1/4
-x+1/2,-y+1/2,-z
x+1/4,y+1/4,-z
-x+1/2,y+1/4,z-1/4
x+1/4,-y+1/2,z-1/4

loop_
_atom_site_label
_atom_site_type_symbol
_atom_site_fract_x
_atom_site_fract_y
_atom_site_fract_z
_atom_site_occupancy
_atom_site_U_iso_or_equiv
Tb1 Tb+3 0.125 0.125 0.625 1 0.0
V1 V+5 0.125 0.125 0.125 1 0.0
O1 O-2 0.2162 0.0319 -0.0494 1 0.0
